data_7040354
loop_
_publ_author_name
'Jim\'enez-Pulido, Sonia B'
'Ill\'an-Cabeza, Nuria A'
'Hueso-Ure\~na, Francisco'
'Maldonado, Carmen R.'
'S\'anchez-S\'anchez, Purificaci\'on'
'Fern\'andez-Liencres, M Paz'
'Fern\'andez-G\'omez, Manuel'
'Moreno-Carretero, Miguel N'

_publ_section_title
;
 A combined experimental and DFT investigation on the structure and
 CO-releasing properties of mono and binuclear fac-Re(I)(CO)3 complexes
 with 5-pyridin-2-ylmethylene-amino uracils.
;
_journal_issue 38
_journal_name_full 'Dalton transactions (Cambridge, England : 2003)'
_journal_page_first 15142
_journal_page_last 15154
_journal_paper_doi 10.1039/c6dt02208a
_journal_volume 45
_journal_year 2016
_chemical_formula_moiety 'C19 H15 Cl N6 O9 Re2, 2(C2 H6 O S)'
_chemical_formula_sum 'C23 H27 Cl N6 O11 Re2 S2'
_chemical_formula_weight 1035.47
_space_group_crystal_system monoclinic
_space_group_IT_number 14
_space_group_name_Hall '-P 2ybc'
_space_group_name_H-M_alt 'P 1 21/c 1'
_symmetry_space_group_name_Hall '-P 2ybc'
_symmetry_space_group_name_H-M 'P 1 21/c 1'
_atom_sites_solution_hydrogens difmap
_atom_sites_solution_primary direct
_atom_sites_solution_secondary difmap
_audit_creation_method SHELXL-2014/7
_audit_update_record
;
2016-07-07 deposited with the CCDC.
2016-08-16 downloaded from the CCDC.
;
_cell_angle_alpha 90
_cell_angle_beta 112.846(9)
_cell_angle_gamma 90
_cell_formula_units_Z 4
_cell_length_a 12.0852(17)
_cell_length_b 20.8164(5)
_cell_length_c 13.6738(15)
_cell_measurement_reflns_used 135
_cell_measurement_temperature 120(2)
_cell_measurement_theta_max 20
_cell_measurement_theta_min 4
_cell_volume 3170.1(6)
_computing_cell_refinement 'Dirax/lsq (Duisenberg & Schreurs, 1989-2000)'
_computing_data_collection 'Collect (Bruker AXS BV, 1997-2004)'
_computing_data_reduction 'EvalCCD (Duisenberg & Schreurs 1990-2000)'
_computing_structure_refinement 'SHELXL-2014/7 (Sheldrick, 2014)'
_computing_structure_solution 'SIR92 (Giacovazzo et al, 1993)'
_diffrn_ambient_temperature 120(2)
_diffrn_measured_fraction_theta_full 0.999
_diffrn_measured_fraction_theta_max 0.999
_diffrn_measurement_device '95mm CCD camera on \k-goniostat'
_diffrn_measurement_device_type KappaCCD
_diffrn_measurement_method 'CCD rotation images, thick slices'
_diffrn_radiation_type MoK\a
_diffrn_radiation_wavelength 0.71073
_diffrn_reflns_av_R_equivalents 0.0767
_diffrn_reflns_av_unetI/netI 0.0593
_diffrn_reflns_Laue_measured_fraction_full 0.999
_diffrn_reflns_Laue_measured_fraction_max 0.999
_diffrn_reflns_limit_h_max 15
_diffrn_reflns_limit_h_min -15
_diffrn_reflns_limit_k_max 26
_diffrn_reflns_limit_k_min -27
_diffrn_reflns_limit_l_max 15
_diffrn_reflns_limit_l_min -17
_diffrn_reflns_number 46847
_diffrn_reflns_point_group_measured_fraction_full 0.999
_diffrn_reflns_point_group_measured_fraction_max 0.999
_diffrn_reflns_theta_full 25.242
_diffrn_reflns_theta_max 27.506
_diffrn_reflns_theta_min 2.538
_diffrn_source 'Enraf Nonius FR590'
_exptl_absorpt_coefficient_mu 7.911
_exptl_absorpt_correction_T_max 0.4039
_exptl_absorpt_correction_T_min 0.2634
_exptl_absorpt_correction_type multi-scan
_exptl_absorpt_process_details 'SADABS 2.10 (Sheldrick, 2003)'
_exptl_crystal_colour red
_exptl_crystal_density_diffrn 2.170
_exptl_crystal_density_method 'not measured'
_exptl_crystal_description prism
_exptl_crystal_F_000 1976
_exptl_crystal_size_max 0.230
_exptl_crystal_size_mid 0.180
_exptl_crystal_size_min 0.140
_refine_diff_density_max 5.172
_refine_diff_density_min -2.013
_refine_diff_density_rms 0.279
_refine_ls_extinction_method none
_refine_ls_goodness_of_fit_ref 1.085
_refine_ls_hydrogen_treatment mixed
_refine_ls_matrix_type full
_refine_ls_number_parameters 412
_refine_ls_number_reflns 7273
_refine_ls_number_restraints 2
_refine_ls_restrained_S_all 1.085
_refine_ls_R_factor_all 0.0981
_refine_ls_R_factor_gt 0.0481
_refine_ls_shift/su_max 0.001
_refine_ls_shift/su_mean 0.000
_refine_ls_structure_factor_coef Fsqd
_refine_ls_weighting_details 'w=1/[\s^2^(Fo^2^)+(0.0500P)^2^+20.0000P] where P=(Fo^2^+2Fc^2^)/3'
_refine_ls_weighting_scheme calc
_refine_ls_wR_factor_gt 0.1052
_refine_ls_wR_factor_ref 0.1281
_reflns_Friedel_coverage 0.000
_reflns_number_gt 4496
_reflns_number_total 7273
_reflns_threshold_expression 'I > 2\s(I)'
_cod_data_source_file c6dt02208a2.cif
_cod_data_source_block refdudmso
_cod_depositor_comments
;Adding full bibliography for 7040353--7040357.cif.

 Adding full bibliography for 7040353--7040357.cif.
;
_cod_database_code 7040354
_shelx_shelxl_version_number 2014/7
_shelx_space_group_comment
;
The symmetry employed for this shelxl refinement is uniquely defined
by the following loop, which should always be used as a source of
symmetry information in preference to the above space-group names.
They are only intended as comments.
;
_shelx_estimated_absorpt_t_min 0.263
_shelx_estimated_absorpt_t_max 0.404

loop_
_space_group_symop_operation_xyz
'x, y, z'
'-x, y+1/2, -z+1/2'
'-x, -y, -z'
'x, -y-1/2, z-1/2'

loop_
_atom_site_label
_atom_site_type_symbol
_atom_site_fract_x
_atom_site_fract_y
_atom_site_fract_z
_atom_site_U_iso_or_equiv
_atom_site_adp_type
_atom_site_occupancy
_atom_site_site_symmetry_order
_atom_site_calc_flag
_atom_site_refinement_flags_posn
_atom_site_refinement_flags_adp
Re1 Re 0.29799(3) 0.56130(2) 0.17030(3) 0.01923(11) Uani 1 1 d . .
Cl1 Cl 0.2118(2) 0.66637(12) 0.1909(2) 0.0306(6) Uani 1 1 d . .
C7X C 0.3663(8) 0.4841(4) 0.1433(7) 0.0199(19) Uani 1 1 d . .
O7X O 0.4085(6) 0.4364(3) 0.1301(5) 0.0286(15) Uani 1 1 d . .
C8X C 0.1468(9) 0.5191(4) 0.1323(8) 0.030(2) Uani 1 1 d . .
O8X O 0.0546(6) 0.4947(3) 0.1142(6) 0.0351(17) Uani 1 1 d . .
C9X C 0.3363(8) 0.5300(4) 0.3127(8) 0.025(2) Uani 1 1 d . .
O9X O 0.3617(6) 0.5083(3) 0.3947(5) 0.0292(15) Uani 1 1 d . .
Re2 Re 0.71737(3) 0.55796(2) 0.33386(3) 0.01873(11) Uani 1 1 d . .
C7Y C 0.6445(8) 0.4801(5) 0.3529(7) 0.024(2) Uani 1 1 d . .
O7Y O 0.5992(6) 0.4331(3) 0.3629(5) 0.0324(16) Uani 1 1 d . .
C8Y C 0.8646(8) 0.5126(4) 0.3615(7) 0.023(2) Uani 1 1 d . .
O8Y O 0.9531(6) 0.4856(3) 0.3748(6) 0.0349(17) Uani 1 1 d . .
C9Y C 0.6673(8) 0.5353(4) 0.1866(8) 0.024(2) Uani 1 1 d . .
O9Y O 0.6342(6) 0.5199(3) 0.0982(5) 0.0303(16) Uani 1 1 d . .
O1W O 0.7960(6) 0.6526(3) 0.3245(5) 0.0256(15) Uani 1 1 d D .
H11W H 0.777(9) 0.675(4) 0.268(4) 0.031 Uiso 1 1 d D U
H12W H 0.860(5) 0.659(5) 0.379(4) 0.031 Uiso 1 1 d D U
N1 N 0.7756(6) 0.6343(4) 0.6513(6) 0.0210(17) Uani 1 1 d . .
C1 C 0.9032(8) 0.6202(5) 0.7050(7) 0.033(2) Uani 1 1 d . .
H04A H 0.9302 0.6325 0.7799 0.049 Uiso 1 1 d R U
H04B H 0.9167 0.5742 0.6997 0.049 Uiso 1 1 d R U
H04C H 0.9484 0.6446 0.6715 0.049 Uiso 1 1 d R U
C2 C 0.7193(8) 0.6595(4) 0.7139(8) 0.026(2) Uani 1 1 d . .
O2 O 0.7734(6) 0.6671(3) 0.8103(5) 0.0326(16) Uani 1 1 d . .
N3 N 0.6003(7) 0.6779(3) 0.6648(6) 0.0221(17) Uani 1 1 d . .
C3 C 0.5443(8) 0.7052(5) 0.7325(8) 0.027(2) Uani 1 1 d . .
H03A H 0.4607 0.7164 0.6892 0.041 Uiso 1 1 d R U
H03B H 0.5465 0.6736 0.7864 0.041 Uiso 1 1 d R U
H03C H 0.5881 0.7439 0.7674 0.041 Uiso 1 1 d R U
C4 C 0.5351(8) 0.6750(4) 0.5547(7) 0.023(2) Uani 1 1 d . .
O4 O 0.4325(6) 0.6967(3) 0.5162(5) 0.0294(16) Uani 1 1 d . .
C5 C 0.5945(7) 0.6443(4) 0.4924(7) 0.0192(19) Uani 1 1 d . .
C6 C 0.7151(8) 0.6214(4) 0.5442(8) 0.024(2) Uani 1 1 d . .
N6 N 0.7714(7) 0.5889(4) 0.4944(6) 0.0240(18) Uani 1 1 d . .
H6 H 0.8453 0.5779 0.5353 0.029 Uiso 1 1 d R U
C51 C 0.5262(8) 0.6392(4) 0.3833(7) 0.0203(19) Uani 1 1 d . .
H51 H 0.4468 0.6557 0.3594 0.024 Uiso 1 1 d R U
N51 N 0.5587(6) 0.6143(3) 0.3092(6) 0.0197(16) Uani 1 1 d . .
N52 N 0.4642(6) 0.6136(3) 0.2084(6) 0.0177(16) Uani 1 1 d . .
C52 C 0.4856(8) 0.6405(4) 0.1313(7) 0.0184(19) Uani 1 1 d . .
H52 H 0.5592 0.6620 0.1439 0.022 Uiso 1 1 d R U
N1F N 0.2916(6) 0.6018(3) 0.0197(6) 0.0193(16) Uani 1 1 d . .
C2F C 0.3915(8) 0.6360(4) 0.0248(7) 0.021(2) Uani 1 1 d . .
C3F C 0.4049(8) 0.6609(5) -0.0615(7) 0.026(2) Uani 1 1 d . .
H3F H 0.4759 0.6838 -0.0537 0.031 Uiso 1 1 d R U
C4F C 0.3144(8) 0.6528(5) -0.1615(8) 0.030(2) Uani 1 1 d . .
H4F H 0.3222 0.6690 -0.2234 0.036 Uiso 1 1 d R U
C5F C 0.2124(8) 0.6203(4) -0.1670(7) 0.024(2) Uani 1 1 d . .
H5F H 0.1473 0.6154 -0.2336 0.029 Uiso 1 1 d R U
C6F C 0.2040(8) 0.5948(4) -0.0770(7) 0.022(2) Uani 1 1 d . .
H6F H 0.1338 0.5716 -0.0836 0.027 Uiso 1 1 d R U
S1S S 0.7615(2) 0.67965(12) 0.0330(2) 0.0269(5) Uani 1 1 d . .
O1S O 0.7410(6) 0.6950(3) 0.1337(6) 0.0328(17) Uani 1 1 d . .
C11S C 0.8562(9) 0.6105(5) 0.0613(9) 0.037(3) Uani 1 1 d . .
H11A H 0.8717 0.5989 -0.0017 0.055 Uiso 1 1 d R U
H11B H 0.9324 0.6200 0.1202 0.055 Uiso 1 1 d R U
H11C H 0.8165 0.5745 0.0808 0.055 Uiso 1 1 d R U
C12S C 0.8704(8) 0.7356(5) 0.0294(9) 0.035(3) Uani 1 1 d . .
H12A H 0.8874 0.7281 -0.0341 0.052 Uiso 1 1 d R U
H12B H 0.8397 0.7793 0.0275 0.052 Uiso 1 1 d R U
H12C H 0.9443 0.7303 0.0928 0.052 Uiso 1 1 d R U
S2S S 1.1372(2) 0.66112(12) 0.5118(2) 0.0282(6) Uani 1 1 d . .
O2S O 1.0054(5) 0.6505(3) 0.4918(5) 0.0331(17) Uani 1 1 d . .
C21S C 1.1455(9) 0.7337(5) 0.4493(9) 0.039(3) Uani 1 1 d . .
H21A H 1.2292 0.7424 0.4604 0.059 Uiso 1 1 d R U
H21B H 1.0969 0.7305 0.3731 0.059 Uiso 1 1 d R U
H21C H 1.1150 0.7688 0.4797 0.059 Uiso 1 1 d R U
C22S C 1.1710(9) 0.6076(5) 0.4277(8) 0.033(2) Uani 1 1 d . .
H22A H 1.2554 0.6127 0.4378 0.050 Uiso 1 1 d R U
H22B H 1.1571 0.5634 0.4449 0.050 Uiso 1 1 d R U
H22C H 1.1194 0.6170 0.3537 0.050 Uiso 1 1 d R U

loop_
_atom_site_aniso_label
_atom_site_aniso_U_11
_atom_site_aniso_U_22
_atom_site_aniso_U_33
_atom_site_aniso_U_23
_atom_site_aniso_U_13
_atom_site_aniso_U_12
Re1 0.01985(19) 0.0195(2) 0.0191(2) 0.00069(16) 0.00840(15) -0.00101(15)
Cl1 0.0313(13) 0.0293(13) 0.0331(14) 0.0038(11) 0.0145(11) 0.0053(10)
C7X 0.021(5) 0.020(5) 0.018(5) -0.002(4) 0.007(4) -0.007(4)
O7X 0.036(4) 0.023(4) 0.027(4) -0.002(3) 0.012(3) 0.003(3)
C8X 0.036(6) 0.024(5) 0.031(6) 0.008(4) 0.015(5) 0.008(4)
O8X 0.021(4) 0.039(4) 0.042(5) 0.002(3) 0.009(3) -0.010(3)
C9X 0.023(5) 0.025(5) 0.032(6) -0.005(4) 0.014(5) -0.009(4)
O9X 0.033(4) 0.033(4) 0.020(4) 0.002(3) 0.008(3) -0.001(3)
Re2 0.02018(19) 0.0191(2) 0.0181(2) -0.00104(15) 0.00873(15) -0.00042(15)
C7Y 0.021(5) 0.026(5) 0.024(5) 0.001(4) 0.006(4) 0.004(4)
O7Y 0.034(4) 0.030(4) 0.033(4) 0.005(3) 0.012(3) -0.004(3)
C8Y 0.030(5) 0.021(5) 0.022(5) -0.007(4) 0.016(4) -0.005(4)
O8Y 0.026(4) 0.036(4) 0.044(5) -0.005(3) 0.015(3) 0.008(3)
C9Y 0.023(5) 0.021(5) 0.027(6) 0.000(4) 0.007(4) 0.004(4)
O9Y 0.036(4) 0.034(4) 0.020(4) -0.004(3) 0.010(3) 0.001(3)
O1W 0.023(4) 0.038(4) 0.016(4) -0.007(3) 0.008(3) -0.008(3)
N1 0.011(4) 0.030(4) 0.018(4) 0.002(3) 0.002(3) -0.002(3)
C1 0.026(5) 0.053(7) 0.013(5) 0.002(5) 0.000(4) 0.006(5)
C2 0.024(5) 0.020(5) 0.035(6) -0.005(4) 0.011(5) -0.003(4)
O2 0.028(4) 0.044(4) 0.024(4) -0.005(3) 0.009(3) 0.002(3)
N3 0.026(4) 0.021(4) 0.018(4) -0.002(3) 0.007(3) 0.009(3)
C3 0.026(5) 0.031(6) 0.027(6) 0.003(4) 0.013(4) 0.007(4)
C4 0.030(5) 0.023(5) 0.018(5) 0.001(4) 0.013(4) -0.002(4)
O4 0.026(4) 0.035(4) 0.027(4) -0.001(3) 0.009(3) 0.010(3)
C5 0.020(4) 0.023(5) 0.013(5) 0.005(4) 0.005(4) 0.004(4)
C6 0.031(5) 0.015(5) 0.030(6) 0.008(4) 0.017(5) -0.001(4)
N6 0.023(4) 0.028(4) 0.023(5) -0.003(3) 0.010(4) -0.001(3)
C51 0.019(4) 0.020(5) 0.024(5) -0.001(4) 0.010(4) -0.004(4)
N51 0.017(4) 0.025(4) 0.016(4) 0.003(3) 0.005(3) -0.004(3)
N52 0.018(4) 0.015(4) 0.021(4) -0.003(3) 0.008(3) 0.003(3)
C52 0.022(5) 0.012(4) 0.023(5) -0.003(4) 0.010(4) -0.002(3)
N1F 0.025(4) 0.013(4) 0.017(4) -0.003(3) 0.005(3) -0.001(3)
C2F 0.021(5) 0.019(5) 0.027(5) -0.006(4) 0.012(4) -0.001(4)
C3F 0.023(5) 0.035(6) 0.019(5) 0.001(4) 0.008(4) 0.000(4)
C4F 0.023(5) 0.032(6) 0.038(6) 0.008(5) 0.014(5) 0.006(4)
C5F 0.028(5) 0.027(5) 0.020(5) -0.001(4) 0.011(4) 0.002(4)
C6F 0.020(5) 0.024(5) 0.023(5) 0.003(4) 0.008(4) 0.001(4)
S1S 0.0274(13) 0.0286(13) 0.0269(14) 0.0007(11) 0.0131(11) -0.0043(10)
O1S 0.038(4) 0.036(4) 0.030(4) 0.000(3) 0.019(4) -0.003(3)
C11S 0.034(6) 0.032(6) 0.044(7) -0.008(5) 0.014(5) 0.006(5)
C12S 0.025(5) 0.039(6) 0.046(7) 0.001(5) 0.020(5) -0.004(5)
S2S 0.0213(12) 0.0331(14) 0.0294(14) -0.0008(11) 0.0091(11) 0.0010(10)
O2S 0.017(3) 0.047(4) 0.037(4) -0.003(3) 0.014(3) -0.006(3)
C21S 0.029(6) 0.030(6) 0.058(8) 0.001(5) 0.016(5) -0.002(5)
C22S 0.030(6) 0.028(6) 0.040(7) 0.002(5) 0.012(5) -0.004(4)

loop_
_atom_type_symbol
_atom_type_description
_atom_type_scat_dispersion_real
_atom_type_scat_dispersion_imag
_atom_type_scat_source
C C 0.0033 0.0016 'International Tables Vol C Tables 4.2.6.8 and 6.1.1.4'
H H 0.0000 0.0000 'International Tables Vol C Tables 4.2.6.8 and 6.1.1.4'
N N 0.0061 0.0033 'International Tables Vol C Tables 4.2.6.8 and 6.1.1.4'
O O 0.0106 0.0060 'International Tables Vol C Tables 4.2.6.8 and 6.1.1.4'
Cl Cl 0.1484 0.1585 'International Tables Vol C Tables 4.2.6.8 and 6.1.1.4'
Re Re -1.0185 7.2310 'International Tables Vol C Tables 4.2.6.8 and 6.1.1.4'
S S 0.1246 0.1234 'International Tables Vol C Tables 4.2.6.8 and 6.1.1.4'

loop_
_exptl_crystal_face_index_h
_exptl_crystal_face_index_k
_exptl_crystal_face_index_l
_exptl_crystal_face_perp_dist
1 0 0 0.07
-1 0 0 0.05
0 1 0 0.07
0 -1 0 0.09
0 0 1 0.08
0 0 -1 0.08
0 -2 -1 0.087
0 3 -1 0.039

loop_
_geom_angle_atom_site_label_1
_geom_angle_atom_site_label_2
_geom_angle_atom_site_label_3
_geom_angle
C7X Re1 C8X 90.0(4)
C7X Re1 C9X 87.6(4)
C8X Re1 C9X 87.0(4)
C7X Re1 N52 92.2(3)
C8X Re1 N52 176.9(3)
C9X Re1 N52 95.2(3)
C7X Re1 N1F 90.1(3)
C8X Re1 N1F 103.8(3)
C9X Re1 N1F 168.9(3)
N52 Re1 N1F 74.0(3)
C7X Re1 Cl1 174.6(3)
C8X Re1 Cl1 92.1(3)
C9X Re1 Cl1 97.5(3)
N52 Re1 Cl1 85.47(18)
N1F Re1 Cl1 84.55(18)
O7X C7X Re1 177.8(8)
O8X C8X Re1 176.2(9)
O9X C9X Re1 175.8(8)
C7Y Re2 C8Y 89.8(4)
C7Y Re2 C9Y 87.7(4)
C8Y Re2 C9Y 88.6(4)
C7Y Re2 N6 95.1(3)
C8Y Re2 N6 93.2(3)
C9Y Re2 N6 176.6(3)
C7Y Re2 N51 93.1(3)
C8Y Re2 N51 176.2(3)
C9Y Re2 N51 94.1(3)
N6 Re2 N51 84.0(3)
C7Y Re2 O1W 174.0(3)
C8Y Re2 O1W 93.7(3)
C9Y Re2 O1W 97.2(3)
N6 Re2 O1W 79.9(3)
N51 Re2 O1W 83.3(2)
O7Y C7Y Re2 179.0(9)
O8Y C8Y Re2 177.7(8)
O9Y C9Y Re2 177.4(8)
Re2 O1W H11W 125(7)
Re2 O1W H12W 110(7)
H11W O1W H12W 123(10)
C6 N1 C2 122.8(7)
C6 N1 C1 121.0(7)
C2 N1 C1 116.2(7)
N1 C1 H04A 109.5
N1 C1 H04B 109.5
H04A C1 H04B 109.5
N1 C1 H04C 109.5
H04A C1 H04C 109.5
H04B C1 H04C 109.5
O2 C2 N3 120.2(9)
O2 C2 N1 121.6(8)
N3 C2 N1 118.1(8)
C2 N3 C4 123.6(8)
C2 N3 C3 116.8(8)
C4 N3 C3 119.5(7)
N3 C3 H03A 109.5
N3 C3 H03B 109.5
H03A C3 H03B 109.5
N3 C3 H03C 109.5
H03A C3 H03C 109.5
H03B C3 H03C 109.5
O4 C4 N3 119.7(8)
O4 C4 C5 123.7(8)
N3 C4 C5 116.6(8)
C51 C5 C6 124.6(8)
C51 C5 C4 115.8(8)
C6 C5 C4 119.6(8)
N6 C6 N1 118.6(8)
N6 C6 C5 123.0(9)
N1 C6 C5 118.4(8)
C6 N6 Re2 132.2(7)
C6 N6 H6 113.9
Re2 N6 H6 113.9
N51 C51 C5 128.0(8)
N51 C51 H51 116.0
C5 C51 H51 116.0
C51 N51 N52 112.6(7)
C51 N51 Re2 127.0(6)
N52 N51 Re2 118.7(5)
C52 N52 N51 116.5(7)
C52 N52 Re1 118.6(6)
N51 N52 Re1 124.4(5)
N52 C52 C2F 117.1(8)
N52 C52 H52 121.4
C2F C52 H52 121.4
C6F N1F C2F 116.4(8)
C6F N1F Re1 127.5(6)
C2F N1F Re1 116.0(6)
C3F C2F N1F 123.5(8)
C3F C2F C52 122.3(8)
N1F C2F C52 114.2(8)
C2F C3F C4F 119.7(9)
C2F C3F H3F 120.1
C4F C3F H3F 120.1
C5F C4F C3F 117.2(9)
C5F C4F H4F 121.4
C3F C4F H4F 121.4
C6F C5F C4F 120.8(9)
C6F C5F H5F 119.6
C4F C5F H5F 119.6
N1F C6F C5F 122.3(8)
N1F C6F H6F 118.9
C5F C6F H6F 118.9
O1S S1S C12S 105.7(4)
O1S S1S C11S 106.8(5)
C12S S1S C11S 96.6(5)
S1S C11S H11A 109.5
S1S C11S H11B 109.5
H11A C11S H11B 109.5
S1S C11S H11C 109.5
H11A C11S H11C 109.5
H11B C11S H11C 109.5
S1S C12S H12A 109.5
S1S C12S H12B 109.5
H12A C12S H12B 109.5
S1S C12S H12C 109.5
H12A C12S H12C 109.5
H12B C12S H12C 109.5
O2S S2S C21S 106.9(4)
O2S S2S C22S 106.4(4)
C21S S2S C22S 98.9(5)
S2S C21S H21A 109.5
S2S C21S H21B 109.5
H21A C21S H21B 109.5
S2S C21S H21C 109.5
H21A C21S H21C 109.5
H21B C21S H21C 109.5
S2S C22S H22A 109.5
S2S C22S H22B 109.5
H22A C22S H22B 109.5
S2S C22S H22C 109.5
H22A C22S H22C 109.5
H22B C22S H22C 109.5

loop_
_geom_bond_atom_site_label_1
_geom_bond_atom_site_label_2
_geom_bond_distance
Re1 C7X 1.906(9)
Re1 C8X 1.908(10)
Re1 C9X 1.931(10)
Re1 N52 2.162(7)
Re1 N1F 2.199(7)
Re1 Cl1 2.485(2)
C7X O7X 1.162(10)
C8X O8X 1.161(11)
C9X O9X 1.135(11)
Re2 C7Y 1.911(10)
Re2 C8Y 1.918(9)
Re2 C9Y 1.923(10)
Re2 N6 2.133(7)
Re2 N51 2.160(7)
Re2 O1W 2.212(7)
C7Y O7Y 1.154(10)
C8Y O8Y 1.159(10)
C9Y O9Y 1.162(10)
O1W H11W 0.848(10)
O1W H12W 0.850(10)
N1 C6 1.386(11)
N1 C2 1.388(11)
N1 C1 1.457(11)
C1 H04A 0.9800
C1 H04B 0.9800
C1 H04C 0.9800
C2 O2 1.233(11)
C2 N3 1.384(11)
N3 C4 1.404(11)
N3 C3 1.457(11)
C3 H03A 0.9800
C3 H03B 0.9800
C3 H03C 0.9800
C4 O4 1.230(11)
C4 C5 1.459(12)
C5 C51 1.400(12)
C5 C6 1.432(12)
C6 N6 1.320(11)
N6 H6 0.8800
C51 N51 1.326(11)
C51 H51 0.9500
N51 N52 1.408(10)
N52 C52 1.305(10)
C52 C2F 1.462(12)
C52 H52 0.9500
N1F C6F 1.342(11)
N1F C2F 1.381(11)
C2F C3F 1.354(12)
C3F C4F 1.391(13)
C3F H3F 0.9500
C4F C5F 1.382(12)
C4F H4F 0.9500
C5F C6F 1.380(12)
C5F H5F 0.9500
C6F H6F 0.9500
S1S O1S 1.524(7)
S1S C12S 1.773(9)
S1S C11S 1.786(10)
C11S H11A 0.9800
C11S H11B 0.9800
C11S H11C 0.9800
C12S H12A 0.9800
C12S H12B 0.9800
C12S H12C 0.9800
S2S O2S 1.523(6)
S2S C21S 1.758(10)
S2S C22S 1.758(10)
C21S H21A 0.9800
C21S H21B 0.9800
C21S H21C 0.9800
C22S H22A 0.9800
C22S H22B 0.9800
C22S H22C 0.9800

loop_
_geom_hbond_atom_site_label_D
_geom_hbond_atom_site_label_H
_geom_hbond_atom_site_label_A
_geom_hbond_distance_DH
_geom_hbond_distance_HA
_geom_hbond_distance_DA
_geom_hbond_angle_DHA
O1W H11W O1S 0.848(10) 1.77(4) 2.584(9) 160(10)
O1W H12W O2S 0.850(10) 1.84(3) 2.673(9) 165(9)
